data_2241944
loop_
_publ_author_name
'Dickie, Diane A.'
'Kemp, Richard A.'

_publ_section_title
;
 Crystal structure of <i>catena</i>-poly[diammonium
 [di-\m-oxalato-cuprate(II)]]
;
_journal_coeditor_code PJ2038
_journal_issue 12
_journal_name_full 'Acta Crystallographica Section E'
_journal_page_first 1780
_journal_page_last 1782
_journal_paper_doi 10.1107/S2056989016017631
_journal_volume 72
_journal_year 2016
_chemical_formula_moiety '2(H4 N1 +), C4 Cu O8 2-'
_chemical_formula_sum 'C4 H8 Cu N2 O8'
_chemical_formula_weight 275.66
_chemical_name_common '(N H4)2 [Cu (C2 O4)2]'
_chemical_name_systematic
;
<i>catena</i>-Poly[diammonium [di-\m-oxalato-cuprate(II)]]
;
_space_group_crystal_system monoclinic
_space_group_IT_number 14
_space_group_name_Hall '-P 2ybc'
_space_group_name_H-M_alt 'P 1 21/c 1'
_symmetry_space_group_name_Hall '-P 2ybc'
_symmetry_space_group_name_H-M 'P 1 21/c 1'
_atom_sites_solution_hydrogens difmap
_atom_sites_solution_primary direct
_cell_angle_alpha 90
_cell_angle_beta 96.992(2)
_cell_angle_gamma 90
_cell_formula_units_Z 2
_cell_length_a 4.8564(2)
_cell_length_b 13.5188(5)
_cell_length_c 6.7205(3)
_cell_measurement_reflns_used 5449
_cell_measurement_temperature 100.(2)
_cell_measurement_theta_max 33.1333
_cell_measurement_theta_min 3.0137
_cell_volume 437.94(3)
_computing_cell_refinement
;
SAINT (Bruker, 2015)
;
_computing_data_collection
;
<i>BIS</i> (Bruker, 2015)
;
_computing_data_reduction
;
SAINT (Bruker, 2015)
;
_computing_molecular_graphics
;
DIAMOND (Brandenburg, 1999)
;
_computing_publication_material
;
publCIF (Westrip, 2010)
;
_computing_structure_refinement
;
SHELXL2014 (Sheldrick, 2015b)
;
_computing_structure_solution
;
SHELXT (Sheldrick, 2015a)
;
_diffrn_ambient_temperature 100.(2)
_diffrn_detector_area_resol_mean 8.3333
_diffrn_measured_fraction_theta_full 0.998
_diffrn_measured_fraction_theta_max 0.998
_diffrn_measurement_device_type 'Bruker Kappa APEXII CCD'
_diffrn_measurement_method '\f and \w scans'
_diffrn_radiation_monochromator graphite
_diffrn_radiation_type 'Mo K\a'
_diffrn_radiation_wavelength 0.71073
_diffrn_reflns_av_R_equivalents 0.0170
_diffrn_reflns_limit_h_max 7
_diffrn_reflns_limit_h_min -7
_diffrn_reflns_limit_k_max 18
_diffrn_reflns_limit_k_min -20
_diffrn_reflns_limit_l_max 10
_diffrn_reflns_limit_l_min -9
_diffrn_reflns_number 8277
_diffrn_reflns_theta_full 33.15
_diffrn_reflns_theta_max 33.15
_diffrn_reflns_theta_min 3.01
_exptl_absorpt_coefficient_mu 2.526
_exptl_absorpt_correction_T_max 0.54
_exptl_absorpt_correction_T_min 0.41
_exptl_absorpt_correction_type multi-scan
_exptl_absorpt_process_details
;
(SADABS; Bruker, 2015)
;
_exptl_crystal_colour blue
_exptl_crystal_density_diffrn 2.090
_exptl_crystal_density_method 'not measured'
_exptl_crystal_description block
_exptl_crystal_F_000 278
_exptl_crystal_size_max 0.434
_exptl_crystal_size_mid 0.278
_exptl_crystal_size_min 0.278
_refine_diff_density_max 0.370
_refine_diff_density_min -0.513
_refine_ls_extinction_method none
_refine_ls_goodness_of_fit_ref 1.077
_refine_ls_hydrogen_treatment refall
_refine_ls_matrix_type full
_refine_ls_number_parameters 86
_refine_ls_number_reflns 1672
_refine_ls_number_restraints 0
_refine_ls_restrained_S_all 1.077
_refine_ls_R_factor_all 0.0204
_refine_ls_R_factor_gt 0.0179
_refine_ls_shift/su_max 0.001
_refine_ls_shift/su_mean 0.000
_refine_ls_structure_factor_coef Fsqd
_refine_ls_weighting_details 'w=1/[\s^2^(Fo^2^)+(0.0263P)^2^+0.1971P] where P=(Fo^2^+2Fc^2^)/3'
_refine_ls_weighting_scheme calc
_refine_ls_wR_factor_gt 0.0498
_refine_ls_wR_factor_ref 0.0509
_reflns_number_gt 1537
_reflns_number_total 1672
_reflns_threshold_expression 'I > 2\s(I)'
_cod_data_source_file pj2038sup1.cif
_cod_data_source_block I
_cod_database_code 2241944

loop_
_space_group_symop_operation_xyz
'x, y, z'
'-x, y+1/2, -z+1/2'
'-x, -y, -z'
'x, -y-1/2, z-1/2'

loop_
_atom_site_type_symbol
_atom_site_label
_atom_site_fract_x
_atom_site_fract_y
_atom_site_fract_z
_atom_site_U_iso_or_equiv
_atom_site_adp_type
_atom_site_calc_flag
_atom_site_occupancy
Cu Cu1 0 0.5 0 0.00661(5) Uani d 1
O O1 0.32614(14) 0.44779(5) 0.15885(10) 0.00795(12) Uani d 1
O O2 0.15437(14) 0.62834(5) 0.07337(11) 0.00968(13) Uani d 1
O O3 0.72392(16) 0.50253(5) 0.32622(12) 0.01101(14) Uani d 1
O O4 0.52948(15) 0.69388(5) 0.25066(12) 0.01245(14) Uani d 1
C C1 0.4930(2) 0.51573(7) 0.23064(14) 0.00716(15) Uani d 1
C C2 0.39072(19) 0.62308(7) 0.18343(14) 0.00800(15) Uani d 1
N N1 0.95132(18) 0.67395(6) 0.57854(13) 0.00966(14) Uani d 1
H H1 0.840(3) 0.6723(13) 0.662(3) 0.020(4) Uiso d 1
H H2 1.027(3) 0.7319(13) 0.582(3) 0.019(4) Uiso d 1
H H3 1.072(4) 0.6285(14) 0.607(3) 0.023(4) Uiso d 1
H H4 0.849(4) 0.6643(14) 0.468(3) 0.029(5) Uiso d 1

loop_
_atom_site_aniso_label
_atom_site_aniso_U_11
_atom_site_aniso_U_22
_atom_site_aniso_U_33
_atom_site_aniso_U_12
_atom_site_aniso_U_13
_atom_site_aniso_U_23
Cu1 0.00454(8) 0.00426(8) 0.01054(8) -0.00002(5) -0.00113(5) 0.00048(5)
O1 0.0065(3) 0.0063(3) 0.0106(3) 0.0002(2) -0.0011(2) 0.0008(2)
O2 0.0068(3) 0.0060(3) 0.0153(3) 0.0005(2) -0.0026(2) -0.0002(2)
O3 0.0084(3) 0.0099(3) 0.0136(3) 0.0011(2) -0.0033(2) -0.0005(2)
O4 0.0125(3) 0.0075(3) 0.0160(3) -0.0016(2) -0.0035(2) -0.0014(2)
C1 0.0071(3) 0.0064(3) 0.0081(3) 0.0007(3) 0.0013(3) 0.0003(3)
C2 0.0074(3) 0.0070(4) 0.0094(3) 0.0009(3) 0.0005(3) 0.0000(3)
N1 0.0100(3) 0.0075(3) 0.0110(3) -0.0017(3) -0.0007(3) 0.0004(3)

loop_
_atom_type_symbol
_atom_type_description
_atom_type_scat_dispersion_real
_atom_type_scat_dispersion_imag
_atom_type_scat_source
C C 0.0033 0.0016 'International Tables Vol C Tables 4.2.6.8 and 6.1.1.4'
H H 0.0000 0.0000 'International Tables Vol C Tables 4.2.6.8 and 6.1.1.4'
O O 0.0106 0.0060 'International Tables Vol C Tables 4.2.6.8 and 6.1.1.4'
Cu Cu 0.3201 1.2651 'International Tables Vol C Tables 4.2.6.8 and 6.1.1.4'
N N 0.0061 0.0033 'International Tables Vol C Tables 4.2.6.8 and 6.1.1.4'

loop_
_geom_angle_atom_site_label_1
_geom_angle_atom_site_label_2
_geom_angle_atom_site_label_3
_geom_angle_site_symmetry_1
_geom_angle_site_symmetry_3
_geom_angle
O2 Cu1 O2 3_565 . 180.00(4)
O2 Cu1 O1 3_565 3_565 85.44(3)
O2 Cu1 O1 . 3_565 94.56(3)
O2 Cu1 O1 3_565 . 94.57(3)
O2 Cu1 O1 . . 85.43(3)
O1 Cu1 O1 3_565 . 180.0
C1 O1 Cu1 . . 112.64(6)
C2 O2 Cu1 . . 112.83(6)
O3 C1 O1 . . 125.83(9)
O3 C1 C2 . . 119.23(8)
O1 C1 C2 . . 114.91(8)
O4 C2 O2 . . 125.44(9)
O4 C2 C1 . . 120.44(8)
O2 C2 C1 . . 114.12(8)
H1 N1 H2 . . 108.8(16)
H1 N1 H3 . . 108.4(16)
H2 N1 H3 . . 111.5(16)
H1 N1 H4 . . 103.3(16)
H2 N1 H4 . . 111.1(16)
H3 N1 H4 . . 113.3(17)

loop_
_geom_bond_atom_site_label_1
_geom_bond_atom_site_label_2
_geom_bond_site_symmetry_2
_geom_bond_distance
Cu1 O2 3_565 1.9301(7)
Cu1 O2 . 1.9301(7)
Cu1 O1 3_565 1.9326(7)
Cu1 O1 . 1.9326(7)
O1 C1 . 1.2798(11)
O2 C2 . 1.2895(12)
O3 C1 . 1.2355(12)
O4 C2 . 1.2249(12)
C1 C2 . 1.5541(13)
N1 H1 . 0.824(17)
N1 H2 . 0.865(18)
N1 H3 . 0.854(19)
N1 H4 . 0.85(2)

loop_
_geom_hbond_atom_site_label_D
_geom_hbond_atom_site_label_H
_geom_hbond_atom_site_label_A
_geom_hbond_site_symmetry_A
_geom_hbond_distance_DH
_geom_hbond_distance_HA
_geom_hbond_distance_DA
_geom_hbond_angle_DHA
_geom_hbond_publ_flag
N1 H1 O1 3_666 0.824(17) 2.230(17) 2.8667(11) 134.2(16) yes
N1 H1 O4 4_576 0.824(17) 2.475(17) 3.0503(12) 127.8(15) yes
N1 H2 O2 4_676 0.865(18) 1.991(18) 2.8507(11) 172.5(16) yes
N1 H3 O3 3_766 0.854(19) 2.053(19) 2.8884(11) 165.7(17) yes
N1 H4 O3 . 0.85(2) 2.43(2) 3.0015(11) 124.7(16) yes
N1 H4 O4 . 0.85(2) 2.04(2) 2.8330(12) 155.1(18) yes

loop_
_geom_torsion_atom_site_label_1
_geom_torsion_atom_site_label_2
_geom_torsion_atom_site_label_3
_geom_torsion_atom_site_label_4
_geom_torsion
Cu1 O1 C1 O3 -175.08(8)
Cu1 O1 C1 C2 2.83(9)
Cu1 O2 C2 O4 -179.39(8)
Cu1 O2 C2 C1 -0.18(10)
O3 C1 C2 O4 -4.51(14)
O1 C1 C2 O4 177.43(9)
O3 C1 C2 O2 176.24(9)
O1 C1 C2 O2 -1.82(12)

_cod_database_fobs_code 2241944
